data_7001213
loop_
_publ_author_name
'Inglis, Ross'
'Jones, Leigh F.'
'Milios, Constantinos J.'
'Datta, Saiti'
'Collins, Anna'
'Parsons, Simon'
'Wernsdorfer, Wolfgang'
'Hill, Stephen'
'Perlepes, Spyros P.'
'Piligkos, Stergios'
'Brechin, Euan K.'

_publ_section_title
;
 Attempting to understand (and control) the relationship between
 structure and magnetism in an extended family of Mn6 single-molecule
 magnets
;
_journal_issue 18
_journal_name_full 'Dalton Transactions'
_journal_page_first 3403
_journal_page_last 3412
_journal_paper_doi 10.1039/b822235e
_journal_year 2009
_chemical_formula_sum 'C64 H80 Mn6 N6 O24'
_chemical_formula_weight 1646.93
_space_group_IT_number 2
_symmetry_cell_setting triclinic
_symmetry_space_group_name_Hall '-P 1'
_symmetry_space_group_name_H-M 'P -1'
_atom_sites_solution_hydrogens geom
_atom_sites_solution_primary direct
_cell_angle_alpha 90.075(2)
_cell_angle_beta 103.2920(10)
_cell_angle_gamma 98.8750(10)
_cell_formula_units_Z 2
_cell_length_a 12.7404(3)
_cell_length_b 15.4280(4)
_cell_length_c 19.0456(5)
_cell_measurement_reflns_used 9898
_cell_measurement_temperature 150
_cell_measurement_theta_max 30
_cell_measurement_theta_min 2
_cell_volume 3597.04(16)
_computing_cell_refinement 'SAINT (Siemens ,1995)'
_computing_data_collection 'SMART (Siemens, 1993)'
_computing_data_reduction 'SAINT (Siemens ,1995)'
_computing_molecular_graphics 'CAMERON (Watkin et al., 1996)'
_computing_publication_material 'CRYSTALS (Betteridge et al., 2003)'
_computing_structure_refinement 'CRYSTALS (Betteridge et al., 2003)'
_computing_structure_solution 'SIR92 (Altomare et al., 1994)'
_diffrn_ambient_temperature 150
_diffrn_measured_fraction_theta_full 0.995
_diffrn_measured_fraction_theta_max 0.908
_diffrn_measurement_device 'Bruker SMART'
_diffrn_measurement_device_type Area
_diffrn_measurement_method \w
_diffrn_radiation_monochromator graphite
_diffrn_radiation_type 'Mo K\a'
_diffrn_radiation_wavelength 0.71073
_diffrn_reflns_av_R_equivalents 0.042
_diffrn_reflns_limit_h_max 18
_diffrn_reflns_limit_h_min -17
_diffrn_reflns_limit_k_max 22
_diffrn_reflns_limit_k_min -21
_diffrn_reflns_limit_l_max 26
_diffrn_reflns_limit_l_min -26
_diffrn_reflns_number 48617
_diffrn_reflns_theta_full 27.820
_diffrn_reflns_theta_max 30.571
_diffrn_reflns_theta_min 1.763
_diffrn_standards_number 0
_exptl_absorpt_coefficient_mu 1.101
_exptl_absorpt_correction_T_max 0.92
_exptl_absorpt_correction_T_min 0.76
_exptl_absorpt_correction_type multi-scan
_exptl_absorpt_process_details 'SADABS (Siemens, 1996)'
_exptl_crystal_colour black
_exptl_crystal_density_diffrn 1.520
_exptl_crystal_density_method 'not measured'
_exptl_crystal_description plate
_exptl_crystal_F_000 1696
_exptl_crystal_size_max 0.26
_exptl_crystal_size_mid 0.17
_exptl_crystal_size_min 0.08
_refine_diff_density_max 0.75
_refine_diff_density_min -0.73
_refine_ls_extinction_method None
_refine_ls_goodness_of_fit_ref 1.0171
_refine_ls_hydrogen_treatment constr
_refine_ls_matrix_type full
_refine_ls_number_parameters 910
_refine_ls_number_reflns 20003
_refine_ls_number_restraints 24
_refine_ls_R_factor_all 0.0739
_refine_ls_R_factor_gt 0.0541
_refine_ls_shift/su_max 0.000604
_refine_ls_structure_factor_coef Fsqd
_refine_ls_weighting_details
;
Method= Modified Sheldrick
w=1/[\s^2^(F^2^) + ( 0.03P)^2^ + 0.61P]
,where P=(max(Fo^2^,0) + 2Fc^2^)/3
;
_refine_ls_weighting_scheme calc
_refine_ls_wR_factor_all 0.1305
_refine_ls_wR_factor_gt 0.1191
_refine_ls_wR_factor_ref 0.1305
_reflns_limit_h_max 17
_reflns_limit_h_min -18
_reflns_limit_k_max 22
_reflns_limit_k_min -22
_reflns_limit_l_max 26
_reflns_limit_l_min 0
_reflns_number_gt 15709
_reflns_number_total 20054
_reflns_threshold_expression I>2.0\s(I)
_oxford_diffrn_Wilson_B_factor 0.00
_oxford_diffrn_Wilson_scale 0.00
_oxford_refine_ls_r_factor_ref 0.0739
_oxford_refine_ls_scale 0.32023(17)
_oxford_reflns_number_all 20003
_oxford_reflns_threshold_expression_ref I>-10.0\s(I)
_cod_data_source_file b822235e.txt
_cod_data_source_block EB8017
_cod_depositor_comments
;
The following automatic conversions were performed:
'_symmetry_cell_setting' value 'Triclinic' changed to 'triclinic'
according to '/home/saulius/struct/CIF-dictionaries/cif_core.dic'
dictionary named 'cif_core.dic' version 2.4.1 from 2010-06-29.

Automatic conversion script
Id: cif_fix_enum 1527 2010-12-29 10:47:43Z saulius 
;
_cod_original_sg_symbol_H-M 'P -1 '
_cod_database_code 7001213

loop_
_symmetry_equiv_pos_as_xyz
x,y,z
-x,-y,-z

loop_
_atom_site_label
_atom_site_type_symbol
_atom_site_fract_x
_atom_site_fract_y
_atom_site_fract_z
_atom_site_U_iso_or_equiv
_atom_site_occupancy
_atom_site_adp_type
_atom_site_refinement_flags_posn
_atom_site_refinement_flags_adp
_atom_site_refinement_flags_occupancy
_atom_site_disorder_assembly
_atom_site_disorder_group
_oxford_atom_site_special_shape
_atom_site_attached_hydrogens
Mn1 Mn 0.17142(4) 0.23387(3) 0.03183(2) 0.0216 1.0000 Uani . . . . . . .
Mn2 Mn 0.15719(4) 0.08926(3) 0.15593(2) 0.0180 1.0000 Uani . . . . . . .
Mn3 Mn 0.12895(4) 0.02528(3) -0.00652(2) 0.0213 1.0000 Uani . . . . . . .
O4 O 0.13818(18) 0.11843(13) 0.05920(11) 0.0209 1.0000 Uani . . . . . . .
O5 O 0.1882(2) 0.34929(15) 0.00401(12) 0.0317 1.0000 Uani . . . . . . .
C6 C 0.2327(3) 0.4219(2) 0.04450(17) 0.0245 1.0000 Uani . . . . . . .
C7 C 0.2662(3) 0.4975(2) 0.00942(19) 0.0314 1.0000 Uani . . . . . . .
C8 C 0.3098(3) 0.5752(2) 0.0486(2) 0.0342 1.0000 Uani . . . . . . .
C9 C 0.3210(3) 0.5807(2) 0.1226(2) 0.0333 1.0000 Uani . . . . . . .
C10 C 0.2876(3) 0.5067(2) 0.15729(17) 0.0236 1.0000 Uani . . . . . . .
C11 C 0.2442(2) 0.42623(19) 0.11959(16) 0.0192 1.0000 Uani . . . . . . .
C12 C 0.2183(3) 0.35132(19) 0.16115(16) 0.0200 1.0000 Uani . . . . . . .
N13 N 0.1919(2) 0.27187(16) 0.13542(13) 0.0193 1.0000 Uani . . . . . . .
O14 O 0.1757(2) 0.20924(14) 0.18505(11) 0.0243 1.0000 Uani . . . . . . .
O15 O 0.1540(2) 0.06036(14) 0.25015(11) 0.0246 1.0000 Uani . . . . . . .
C16 C 0.1491(3) -0.0171(2) 0.28040(16) 0.0212 1.0000 Uani . . . . . . .
C17 C 0.1797(3) -0.0195(2) 0.35593(17) 0.0265 1.0000 Uani . . . . . . .
C18 C 0.1755(3) -0.0980(2) 0.39043(17) 0.0273 1.0000 Uani . . . . . . .
C19 C 0.1416(3) -0.1779(2) 0.35161(18) 0.0288 1.0000 Uani . . . . . . .
C20 C 0.1105(3) -0.1776(2) 0.27790(17) 0.0251 1.0000 Uani . . . . . . .
C21 C 0.1140(3) -0.0982(2) 0.24114(16) 0.0211 1.0000 Uani . . . . . . .
C22 C 0.0805(3) -0.1027(2) 0.16385(16) 0.0215 1.0000 Uani . . . . . . .
N23 N 0.0906(2) -0.03571(17) 0.12434(13) 0.0206 1.0000 Uani . . . . . . .
O24 O 0.05045(19) -0.05280(14) 0.05113(11) 0.0229 1.0000 Uani . . . . . . .
O25 O 0.1079(2) -0.06889(15) -0.07333(12) 0.0283 1.0000 Uani . . . . . . .
C26 C 0.1410(3) -0.0724(2) -0.13450(17) 0.0245 1.0000 Uani . . . . . . .
C27 C 0.1410(3) -0.1540(2) -0.16599(19) 0.0316 1.0000 Uani . . . . . . .
C28 C 0.1714(3) -0.1616(3) -0.2303(2) 0.0385 1.0000 Uani . . . . . . .
C29 C 0.2011(4) -0.0873(3) -0.2665(2) 0.0412 1.0000 Uani . . . . . . .
C30 C 0.2018(3) -0.0062(3) -0.2366(2) 0.0336 1.0000 Uani . . . . . . .
C31 C 0.1731(3) 0.0036(2) -0.17068(17) 0.0229 1.0000 Uani . . . . . . .
C32 C 0.1785(3) 0.0917(2) -0.14265(17) 0.0248 1.0000 Uani . . . . . . .
N33 N 0.1664(2) 0.11064(17) -0.07932(14) 0.0222 1.0000 Uani . . . . . . .
O34 O 0.1680(2) 0.19818(15) -0.06526(12) 0.0293 1.0000 Uani . . . . . . .
C35 C 0.4492(3) -0.0199(2) 0.13218(19) 0.0298 1.0000 Uani . . . . . . .
C36 C 0.4867(3) -0.0321(3) 0.2138(2) 0.0335 1.0000 Uani . . . . . . .
C37 C 0.4083(3) -0.1016(2) 0.2411(2) 0.0356 1.0000 Uani . . . . . . .
C38 C 0.3879(5) -0.1885(3) 0.1987(2) 0.0503 1.0000 Uani . . . . . . .
C39 C 0.3530(4) -0.1765(3) 0.1174(2) 0.0478 1.0000 Uani . . . . . . .
C40 C 0.4340(4) -0.1090(3) 0.0922(2) 0.0419 1.0000 Uani . . . . . . .
C41 C 0.5332(3) 0.0471(3) 0.1055(2) 0.0452 1.0000 Uani . . . . . . .
C42 C 0.3412(3) 0.0166(2) 0.11302(17) 0.0237 1.0000 Uani . . . . . . .
O43 O 0.31747(18) 0.06189(14) 0.16164(12) 0.0234 1.0000 Uani . . . . . . .
O44 O 0.2838(2) -0.00012(15) 0.05036(12) 0.0279 1.0000 Uani . . . . . . .
O45 O -0.0105(2) 0.23403(17) 0.01500(16) 0.0409 1.0000 Uani . U . . . . .
C46 C -0.0731(4) 0.3017(3) 0.0077(3) 0.0676 1.0000 Uani . U . . . . .
O47 O 0.3554(2) 0.2397(2) 0.06053(15) 0.0438 1.0000 Uani . U . . . . .
C48 C 0.4238(4) 0.2629(4) 0.0134(3) 0.0760 1.0000 Uani . U . . . . .
O49 O 0.4473(2) 0.22252(17) 0.20351(15) 0.0369 1.0000 Uani . . . . . . .
C50 C 0.5592(3) 0.2302(3) 0.2430(2) 0.0421 1.0000 Uani . . . . . . .
Mn101 Mn 0.21045(4) 0.47060(3) 0.37425(2) 0.0161 1.0000 Uani . . . . . . .
Mn102 Mn 0.25504(4) 0.49038(3) 0.54914(2) 0.0150 1.0000 Uani . . . . . . .
Mn103 Mn 0.41908(3) 0.40456(3) 0.48014(2) 0.0137 1.0000 Uani . . . . . . .
O104 O 0.30100(16) 0.46663(13) 0.46679(10) 0.0158 1.0000 Uani . . . . . . .
O105 O 0.13409(19) 0.49053(16) 0.28215(12) 0.0257 1.0000 Uani . . . . . . .
C106 C 0.0564(2) 0.5399(2) 0.26133(16) 0.0210 1.0000 Uani . . . . . . .
C107 C 0.0263(3) 0.5582(2) 0.18782(17) 0.0266 1.0000 Uani . . . . . . .
C108 C -0.0565(3) 0.6069(2) 0.16235(18) 0.0289 1.0000 Uani . . . . . . .
C109 C -0.1121(3) 0.6381(2) 0.20900(19) 0.0274 1.0000 Uani . . . . . . .
C110 C -0.0837(3) 0.6209(2) 0.28137(18) 0.0231 1.0000 Uani . . . . . . .
C111 C 0.0013(2) 0.5739(2) 0.30916(17) 0.0198 1.0000 Uani . . . . . . .
C112 C 0.0274(2) 0.56204(19) 0.38628(16) 0.0190 1.0000 Uani . . . . . . .
N113 N 0.1078(2) 0.52411(17) 0.41921(13) 0.0183 1.0000 Uani . . . . . . .
O114 O 0.12206(17) 0.52114(15) 0.49326(11) 0.0216 1.0000 Uani . . . . . . .
O115 O 0.22236(17) 0.54509(14) 0.62696(11) 0.0204 1.0000 Uani . . . . . . .
C116 C 0.2733(2) 0.55216(19) 0.69604(16) 0.0192 1.0000 Uani . . . . . . .
C117 C 0.2196(3) 0.5812(2) 0.74626(18) 0.0237 1.0000 Uani . . . . . . .
C118 C 0.2674(3) 0.5878(2) 0.81880(19) 0.0305 1.0000 Uani . . . . . . .
C119 C 0.3718(3) 0.5679(3) 0.84439(19) 0.0368 1.0000 Uani . . . . . . .
C120 C 0.4276(3) 0.5423(3) 0.79632(18) 0.0317 1.0000 Uani . . . . . . .
C121 C 0.3806(3) 0.5340(2) 0.72171(16) 0.0216 1.0000 Uani . . . . . . .
C122 C 0.4465(2) 0.5112(2) 0.67391(15) 0.0183 1.0000 Uani . . . . . . .
N123 N 0.41077(19) 0.49557(15) 0.60550(13) 0.0149 1.0000 Uani . . . . . . .
O124 O 0.48717(16) 0.47756(13) 0.56871(10) 0.0152 1.0000 Uani . . . . . . .
O125 O 0.53653(16) 0.34110(13) 0.48711(11) 0.0181 1.0000 Uani . . . . . . .
C126 C 0.5193(2) 0.25745(19) 0.46226(16) 0.0189 1.0000 Uani . . . . . . .
H181 H 0.1949 -0.0975 0.4400 0.0313 1.0000 Uiso R . . . . . .
C127 C 0.5813(3) 0.1977(2) 0.50004(18) 0.0242 1.0000 Uani . . . . . . .
C128 C 0.5660(3) 0.1112(2) 0.4750(2) 0.0299 1.0000 Uani . . . . . . .
C129 C 0.4902(3) 0.0812(2) 0.4118(2) 0.0312 1.0000 Uani . . . . . . .
C130 C 0.4289(3) 0.1392(2) 0.37306(18) 0.0266 1.0000 Uani . . . . . . .
C131 C 0.4421(3) 0.22740(19) 0.39751(16) 0.0194 1.0000 Uani . . . . . . .
C132 C 0.3753(2) 0.2842(2) 0.35379(16) 0.0202 1.0000 Uani . . . . . . .
N133 N 0.36018(19) 0.35748(16) 0.37867(13) 0.0163 1.0000 Uani . . . . . . .
O134 O 0.30085(17) 0.40887(14) 0.33110(11) 0.0183 1.0000 Uani . . . . . . .
C135 C 0.2615(3) 0.2211(2) 0.62220(18) 0.0251 1.0000 Uani . . . . . . .
C136 C 0.1396(3) 0.1869(2) 0.61548(19) 0.0282 1.0000 Uani . . . . . . .
C137 C 0.0844(3) 0.1448(3) 0.5419(2) 0.0372 1.0000 Uani . . . . . . .
C138 C 0.1401(3) 0.0695(3) 0.5241(3) 0.0444 1.0000 Uani . . . . . . .
C139 C 0.2611(3) 0.1028(2) 0.5279(2) 0.0373 1.0000 Uani . . . . . . .
C140 C 0.3180(3) 0.1475(2) 0.6010(2) 0.0327 1.0000 Uani . . . . . . .
C141 C 0.3181(3) 0.2553(3) 0.69994(19) 0.0331 1.0000 Uani . . . . . . .
C142 C 0.2753(3) 0.3016(2) 0.57495(17) 0.0208 1.0000 Uani . . . . . . .
O143 O 0.21596(18) 0.36033(14) 0.57834(12) 0.0220 1.0000 Uani . . . . . . .
O144 O 0.34693(19) 0.30663(14) 0.53900(12) 0.0232 1.0000 Uani . . . . . . .
O145 O 0.1105(2) 0.34027(16) 0.38571(14) 0.0355 1.0000 Uani . U . . . . .
C146 C 0.0916(4) 0.2648(3) 0.3411(3) 0.0674 1.0000 Uani . U . . . . .
O147 O 0.30468(18) 0.61269(14) 0.38225(12) 0.0240 1.0000 Uani . U . . . . .
C148 C 0.3420(3) 0.6591(2) 0.32653(19) 0.0322 1.0000 Uani . U . . . . .
O149 O 0.9072(14) 0.3269(11) 0.4062(10) 0.0332 0.1642 Uani . . . 1 1 . .
C150 C 0.8478(4) 0.2670(3) 0.4366(3) 0.0477 1.0000 Uani . . . . . . .
O151 O 0.9429(3) 0.3311(2) 0.4509(2) 0.0359 0.8358 Uani . . . 1 2 . .
H1221 H 0.5191 0.5085 0.6932 0.0219 1.0000 Uiso R . . . . . .
H1171 H 0.1504 0.5941 0.7301 0.0278 1.0000 Uiso R . . . . . .
H1181 H 0.2298 0.6049 0.8510 0.0377 1.0000 Uiso R . . . . . .
H1191 H 0.4039 0.5726 0.8933 0.0449 1.0000 Uiso R . . . . . .
H1201 H 0.4989 0.5311 0.8134 0.0383 1.0000 Uiso R . . . . . .
H1362 H 0.1337 0.1418 0.6513 0.0350 1.0000 Uiso R . . . . . .
H1361 H 0.1036 0.2356 0.6255 0.0351 1.0000 Uiso R . . . . . .
H1371 H 0.0071 0.1216 0.5418 0.0450 1.0000 Uiso R . . . . . .
H1372 H 0.0885 0.1905 0.5065 0.0448 1.0000 Uiso R . . . . . .
H1382 H 0.1345 0.0252 0.5606 0.0538 1.0000 Uiso R . . . . . .
H1381 H 0.1037 0.0435 0.4756 0.0540 1.0000 Uiso R . . . . . .
H1391 H 0.2981 0.0538 0.5202 0.0483 1.0000 Uiso R . . . . . .
H1392 H 0.2672 0.1446 0.4897 0.0477 1.0000 Uiso R . . . . . .
H1401 H 0.3172 0.1030 0.6374 0.0423 1.0000 Uiso R . . . . . .
H1402 H 0.3943 0.1717 0.6023 0.0410 1.0000 Uiso R . . . . . .
H1413 H 0.3119 0.2085 0.7342 0.0488 1.0000 Uiso R . . . . . .
H1411 H 0.2849 0.3031 0.7135 0.0499 1.0000 Uiso R . . . . . .
H1412 H 0.3956 0.2765 0.7035 0.0500 1.0000 Uiso R . . . . . .
H1321 H 0.3423 0.2675 0.3071 0.0233 1.0000 Uiso R . . . . . .
H1071 H 0.0631 0.5374 0.1562 0.0322 1.0000 Uiso R . . . . . .
H1081 H -0.0754 0.6177 0.1136 0.0329 1.0000 Uiso R . . . . . .
H1091 H -0.1681 0.6694 0.1923 0.0319 1.0000 Uiso R . . . . . .
H1101 H -0.1218 0.6407 0.3123 0.0274 1.0000 Uiso R . . . . . .
H1121 H -0.0154 0.5835 0.4142 0.0224 1.0000 Uiso R . . . . . .
H1301 H 0.3782 0.1201 0.3310 0.0312 1.0000 Uiso R . . . . . .
H1291 H 0.4808 0.0236 0.3960 0.0371 1.0000 Uiso R . . . . . .
H1281 H 0.6078 0.0733 0.5019 0.0362 1.0000 Uiso R . . . . . .
H1271 H 0.6311 0.2160 0.5427 0.0287 1.0000 Uiso R . . . . . .
H171 H 0.2029 0.0325 0.3824 0.0303 1.0000 Uiso R . . . . . .
H191 H 0.1408 -0.2303 0.3752 0.0330 1.0000 Uiso R . . . . . .
H201 H 0.0872 -0.2301 0.2515 0.0279 1.0000 Uiso R . . . . . .
H221 H 0.0512 -0.1573 0.1405 0.0250 1.0000 Uiso R . . . . . .
H361 H 0.5581 -0.0506 0.2222 0.0400 1.0000 Uiso R . . . . . .
H362 H 0.4928 0.0233 0.2406 0.0396 1.0000 Uiso R . . . . . .
H371 H 0.4382 -0.1099 0.2916 0.0420 1.0000 Uiso R . . . . . .
H372 H 0.3390 -0.0806 0.2365 0.0421 1.0000 Uiso R . . . . . .
H381 H 0.4543 -0.2133 0.2092 0.0580 1.0000 Uiso R . . . . . .
H382 H 0.3312 -0.2276 0.2138 0.0580 1.0000 Uiso R . . . . . .
H391 H 0.3475 -0.2319 0.0913 0.0561 1.0000 Uiso R . . . . . .
H392 H 0.2817 -0.1579 0.1072 0.0562 1.0000 Uiso R . . . . . .
H402 H 0.5033 -0.1294 0.1011 0.0518 1.0000 Uiso R . . . . . .
H401 H 0.4080 -0.1025 0.0405 0.0519 1.0000 Uiso R . . . . . .
H412 H 0.6011 0.0242 0.1120 0.0690 1.0000 Uiso R . . . . . .
H413 H 0.5467 0.1024 0.1323 0.0688 1.0000 Uiso R . . . . . .
H411 H 0.5066 0.0559 0.0545 0.0689 1.0000 Uiso R . . . . . .
H301 H 0.2227 0.0438 -0.2605 0.0409 1.0000 Uiso R . . . . . .
H291 H 0.2208 -0.0919 -0.3107 0.0518 1.0000 Uiso R . . . . . .
H281 H 0.1721 -0.2173 -0.2491 0.0476 1.0000 Uiso R . . . . . .
H271 H 0.1200 -0.2040 -0.1430 0.0379 1.0000 Uiso R . . . . . .
H321 H 0.1911 0.1387 -0.1718 0.0281 1.0000 Uiso R . . . . . .
H121 H 0.2203 0.3613 0.2088 0.0228 1.0000 Uiso R . . . . . .
H71 H 0.2593 0.4951 -0.0402 0.0371 1.0000 Uiso R . . . . . .
H81 H 0.3326 0.6251 0.0251 0.0399 1.0000 Uiso R . . . . . .
H91 H 0.3490 0.6330 0.1485 0.0389 1.0000 Uiso R . . . . . .
H101 H 0.2942 0.5091 0.2066 0.0277 1.0000 Uiso R . . . . . .
H1471 H 0.3510 0.6230 0.4184 0.0344 1.0000 Uiso R . . . . . .
H491 H 0.4206 0.1707 0.2034 0.0532 1.0000 Uiso R . . . . . .
H471 H 0.3885 0.2410 0.1026 0.0648 1.0000 Uiso R . . . . . .
H1451 H 0.0561 0.3392 0.4015 0.0539 1.0000 Uiso R . . . . . .
H1483 H 0.2877 0.6480 0.2824 0.0494 1.0000 Uiso R . . . . . .
H1481 H 0.3574 0.7209 0.3375 0.0490 1.0000 Uiso R . . . . . .
H1482 H 0.4067 0.6409 0.3194 0.0489 1.0000 Uiso R . . . . . .
H502 H 0.5790 0.2813 0.2749 0.0606 1.0000 Uiso R . . . . . .
H503 H 0.5688 0.1792 0.2717 0.0605 1.0000 Uiso R . . . . . .
H501 H 0.6067 0.2330 0.2099 0.0606 1.0000 Uiso R . . . . . .
H451 H -0.0420 0.1878 0.0237 0.0589 1.0000 Uiso R . . . . . .
H1491 H 0.8540 0.3197 0.3721 0.0540 0.1642 Uiso R . . 1 1 . .
H1511 H 0.9139 0.3730 0.4539 0.0562 0.8358 Uiso R . . 1 2 . .
H1501 H 0.8678 0.2097 0.4388 0.0710 0.8358 Uiso R . . 1 2 . .
H1505 H 0.8065 0.2734 0.4722 0.0712 0.8358 Uiso R . . 1 2 . .
H1504 H 0.8034 0.2742 0.3898 0.0709 0.8358 Uiso R . . 1 2 . .
H1503 H 0.8748 0.2717 0.4881 0.0710 0.1642 Uiso R . . 1 1 . .
H1502 H 0.7729 0.2759 0.4246 0.0710 0.1642 Uiso R . . 1 1 . .
H1506 H 0.8525 0.2097 0.4193 0.0710 0.1642 Uiso R . . 1 1 . .
H1463 H 0.0785 0.2809 0.2916 0.1016 1.0000 Uiso R . . . . . .
H463 H -0.0672 0.3294 0.0548 0.1051 1.0000 Uiso R . . . . . .
H461 H -0.0460 0.3467 -0.0214 0.1052 1.0000 Uiso R . . . . . .
H481 H 0.4394 0.3272 0.0133 0.1116 1.0000 Uiso R . . . . . .
H482 H 0.3896 0.2416 -0.0360 0.1113 1.0000 Uiso R . . . . . .
H1462 H 0.0303 0.2232 0.3478 0.1009 1.0000 Uiso R . . . . . .
H1461 H 0.1549 0.2368 0.3500 0.1018 1.0000 Uiso R . . . . . .
H462 H -0.1488 0.2795 -0.0129 0.1054 1.0000 Uiso R . . . . . .
H483 H 0.4919 0.2400 0.0307 0.1111 1.0000 Uiso R . . . . . .

loop_
_atom_site_aniso_label
_atom_site_aniso_U_11
_atom_site_aniso_U_22
_atom_site_aniso_U_33
_atom_site_aniso_U_23
_atom_site_aniso_U_13
_atom_site_aniso_U_12
Mn1 0.0316(3) 0.0156(2) 0.0133(2) 0.00047(16) 0.00169(18) -0.00415(18)
Mn2 0.0232(2) 0.0154(2) 0.0132(2) 0.00099(16) 0.00257(17) -0.00163(16)
Mn3 0.0299(3) 0.0166(2) 0.0138(2) -0.00083(16) 0.00315(18) -0.00419(18)
O4 0.0296(12) 0.0161(10) 0.0135(10) 0.0016(8) 0.0019(8) -0.0027(8)
O5 0.0558(17) 0.0182(11) 0.0128(10) -0.0001(8) -0.0010(10) -0.0056(11)
C6 0.0313(17) 0.0171(14) 0.0219(15) 0.0019(12) 0.0033(13) -0.0017(12)
C7 0.049(2) 0.0217(16) 0.0214(16) 0.0014(13) 0.0088(15) -0.0019(15)
C8 0.051(2) 0.0197(16) 0.0302(19) 0.0033(13) 0.0106(17) -0.0021(15)
C9 0.050(2) 0.0169(15) 0.0297(18) -0.0047(13) 0.0098(16) -0.0039(14)
C10 0.0309(17) 0.0200(14) 0.0187(14) -0.0014(11) 0.0041(12) 0.0029(12)
C11 0.0204(14) 0.0156(13) 0.0201(14) 0.0015(11) 0.0024(11) 0.0015(10)
C12 0.0243(15) 0.0175(13) 0.0165(14) -0.0008(11) 0.0022(11) 0.0020(11)
N13 0.0246(13) 0.0179(12) 0.0142(11) 0.0020(9) 0.0036(10) 0.0012(10)
O14 0.0373(13) 0.0179(10) 0.0156(10) 0.0021(8) 0.0053(9) -0.0006(9)
O15 0.0370(13) 0.0203(11) 0.0144(10) 0.0021(8) 0.0043(9) 0.0003(9)
C16 0.0226(15) 0.0223(15) 0.0179(14) 0.0039(11) 0.0058(11) -0.0011(11)
C17 0.0303(17) 0.0275(16) 0.0183(15) 0.0016(12) 0.0050(13) -0.0046(13)
C18 0.0291(17) 0.0333(18) 0.0156(14) 0.0047(13) 0.0017(12) -0.0016(14)
C19 0.0303(18) 0.0267(17) 0.0255(17) 0.0096(13) 0.0022(13) -0.0011(13)
C20 0.0282(17) 0.0220(15) 0.0199(15) 0.0022(12) 0.0004(12) -0.0041(12)
C21 0.0209(14) 0.0230(15) 0.0165(14) 0.0032(11) 0.0019(11) -0.0022(11)
C22 0.0234(15) 0.0205(14) 0.0187(14) 0.0008(11) 0.0055(12) -0.0030(11)
N23 0.0237(13) 0.0211(12) 0.0139(12) 0.0006(9) 0.0021(10) -0.0028(10)
O24 0.0310(12) 0.0191(10) 0.0130(10) -0.0005(8) -0.0002(9) -0.0051(9)
O25 0.0421(15) 0.0208(11) 0.0207(11) -0.0039(9) 0.0117(10) -0.0059(10)
C26 0.0235(15) 0.0258(16) 0.0215(15) -0.0032(12) 0.0016(12) 0.0013(12)
C27 0.044(2) 0.0234(16) 0.0270(18) 0.0010(13) 0.0096(15) 0.0013(15)
C28 0.051(2) 0.0303(19) 0.038(2) -0.0086(16) 0.0188(18) 0.0057(17)
C29 0.056(3) 0.042(2) 0.031(2) -0.0054(17) 0.0205(19) 0.0095(19)
C30 0.042(2) 0.0336(19) 0.0278(18) 0.0038(15) 0.0152(16) 0.0031(16)
C31 0.0253(16) 0.0250(15) 0.0179(14) 0.0019(12) 0.0057(12) 0.0010(12)
C32 0.0296(17) 0.0217(15) 0.0196(15) 0.0016(12) 0.0037(12) -0.0037(12)
N33 0.0279(14) 0.0184(12) 0.0161(12) 0.0008(9) 0.0012(10) -0.0034(10)
O34 0.0521(16) 0.0176(11) 0.0149(10) -0.0004(8) 0.0069(10) -0.0033(10)
C35 0.0330(19) 0.0309(18) 0.0284(18) 0.0018(14) 0.0108(14) 0.0085(14)
C36 0.0298(19) 0.039(2) 0.0311(19) -0.0002(15) 0.0020(15) 0.0100(15)
C37 0.046(2) 0.0312(19) 0.0276(18) 0.0067(15) 0.0052(16) 0.0068(16)
C38 0.087(4) 0.0260(19) 0.033(2) 0.0086(16) 0.004(2) 0.008(2)
C39 0.086(4) 0.0215(18) 0.034(2) 0.0019(15) 0.008(2) 0.011(2)
C40 0.056(3) 0.042(2) 0.033(2) -0.0001(17) 0.0073(18) 0.028(2)
C41 0.035(2) 0.053(3) 0.049(3) 0.003(2) 0.0192(19) -0.0013(19)
C42 0.0286(17) 0.0196(14) 0.0224(15) 0.0015(12) 0.0073(13) 0.0004(12)
O43 0.0250(12) 0.0227(11) 0.0204(11) -0.0023(9) 0.0036(9) -0.0003(9)
O44 0.0344(13) 0.0273(12) 0.0201(11) -0.0027(9) 0.0020(10) 0.0060(10)
O45 0.0319(14) 0.0240(13) 0.0613(19) 0.0057(12) 0.0012(13) 0.0027(11)
C46 0.059(3) 0.045(3) 0.109(4) 0.024(3) 0.033(3) 0.020(2)
O47 0.0327(15) 0.064(2) 0.0331(15) 0.0069(13) 0.0103(12) -0.0012(13)
C48 0.051(3) 0.118(5) 0.056(3) -0.016(3) 0.024(3) -0.013(3)
O49 0.0332(14) 0.0312(14) 0.0408(16) -0.0050(11) 0.0032(12) -0.0038(11)
C50 0.029(2) 0.041(2) 0.051(3) -0.0035(19) 0.0071(18) -0.0081(16)
Mn101 0.0147(2) 0.0208(2) 0.0127(2) -0.00080(16) 0.00188(15) 0.00456(16)
Mn102 0.0142(2) 0.0182(2) 0.0129(2) -0.00108(15) 0.00354(15) 0.00309(15)
Mn103 0.01303(19) 0.01479(19) 0.01283(19) -0.00147(15) 0.00232(15) 0.00225(15)
O104 0.0170(10) 0.0190(10) 0.0115(9) 0.0016(7) 0.0023(7) 0.0049(8)
O105 0.0236(12) 0.0381(13) 0.0157(10) -0.0002(9) -0.0013(9) 0.0145(10)
C106 0.0155(13) 0.0276(15) 0.0179(14) 0.0037(12) 0.0005(11) 0.0029(11)
C107 0.0248(16) 0.0372(18) 0.0175(15) 0.0033(13) 0.0011(12) 0.0098(14)
C108 0.0268(17) 0.0363(19) 0.0194(15) 0.0088(13) -0.0034(13) 0.0057(14)
C109 0.0239(16) 0.0273(16) 0.0282(17) 0.0049(13) -0.0014(13) 0.0065(13)
C110 0.0208(15) 0.0212(14) 0.0265(16) 0.0030(12) 0.0031(12) 0.0040(11)
C111 0.0164(13) 0.0198(14) 0.0220(15) 0.0011(11) 0.0032(11) 0.0014(11)
C112 0.0134(13) 0.0216(14) 0.0211(14) -0.0032(11) 0.0032(11) 0.0015(10)
N113 0.0160(12) 0.0217(12) 0.0163(12) -0.0017(9) 0.0036(9) 0.0007(9)
O114 0.0192(10) 0.0330(12) 0.0143(10) 0.0006(9) 0.0038(8) 0.0099(9)
O115 0.0209(11) 0.0268(11) 0.0143(10) -0.0046(8) 0.0043(8) 0.0058(8)
C116 0.0201(14) 0.0184(13) 0.0184(14) -0.0005(11) 0.0053(11) -0.0001(11)
C117 0.0206(15) 0.0237(15) 0.0264(16) -0.0061(12) 0.0097(12) -0.0037(11)
C118 0.0363(19) 0.0352(19) 0.0248(17) -0.0061(14) 0.0179(15) 0.0037(15)
C119 0.041(2) 0.056(2) 0.0151(16) -0.0054(15) 0.0085(15) 0.0090(18)
C120 0.0282(18) 0.049(2) 0.0173(15) -0.0022(14) 0.0034(13) 0.0071(15)
C121 0.0257(16) 0.0234(15) 0.0159(14) -0.0028(11) 0.0075(12) 0.0013(12)
C122 0.0147(13) 0.0244(14) 0.0147(13) -0.0022(11) 0.0014(10) 0.0024(10)
N123 0.0171(11) 0.0146(11) 0.0141(11) -0.0009(8) 0.0066(9) 0.0010(9)
O124 0.0127(9) 0.0201(10) 0.0133(9) -0.0028(7) 0.0040(7) 0.0023(7)
O125 0.0169(10) 0.0184(10) 0.0179(10) -0.0033(8) 0.0012(8) 0.0034(8)
C126 0.0205(14) 0.0164(13) 0.0210(14) 0.0003(11) 0.0078(11) 0.0023(11)
C127 0.0246(16) 0.0224(15) 0.0244(16) -0.0009(12) 0.0003(12) 0.0079(12)
C128 0.0329(18) 0.0223(16) 0.0339(19) 0.0017(14) 0.0026(15) 0.0106(13)
C129 0.039(2) 0.0167(15) 0.037(2) -0.0015(13) 0.0051(16) 0.0058(13)
C130 0.0307(17) 0.0215(15) 0.0265(17) -0.0068(12) 0.0055(13) 0.0027(13)
C131 0.0237(15) 0.0156(13) 0.0186(14) -0.0055(11) 0.0054(11) 0.0014(11)
C132 0.0202(14) 0.0225(14) 0.0159(13) -0.0028(11) 0.0017(11) 0.0013(11)
N133 0.0149(11) 0.0181(11) 0.0153(11) -0.0018(9) 0.0034(9) 0.0004(9)
O134 0.0206(10) 0.0217(10) 0.0133(9) -0.0007(8) 0.0034(8) 0.0061(8)
C135 0.0272(16) 0.0217(15) 0.0283(17) 0.0043(12) 0.0105(13) 0.0038(12)
C136 0.0317(18) 0.0219(15) 0.0344(19) -0.0006(13) 0.0168(15) 0.0012(13)
C137 0.034(2) 0.035(2) 0.043(2) -0.0072(17) 0.0150(17) -0.0035(16)
C138 0.046(2) 0.0281(19) 0.061(3) -0.0153(18) 0.024(2) -0.0068(17)
C139 0.041(2) 0.0252(17) 0.053(2) -0.0041(16) 0.0273(19) 0.0029(15)
C140 0.037(2) 0.0238(16) 0.044(2) 0.0087(15) 0.0183(17) 0.0110(14)
C141 0.0320(19) 0.039(2) 0.0289(18) 0.0067(15) 0.0071(15) 0.0066(15)
C142 0.0207(14) 0.0190(14) 0.0210(14) -0.0011(11) 0.0035(11) 0.0002(11)
O143 0.0222(11) 0.0200(10) 0.0254(11) 0.0019(9) 0.0106(9) 0.0011(8)
O144 0.0267(12) 0.0196(10) 0.0269(12) 0.0045(9) 0.0128(9) 0.0048(9)
O145 0.0350(14) 0.0286(13) 0.0436(15) -0.0139(11) 0.0206(12) -0.0097(10)
C146 0.062(3) 0.054(3) 0.089(4) -0.040(3) 0.046(3) -0.027(2)
O147 0.0237(11) 0.0242(11) 0.0212(11) 0.0039(9) 0.0009(9) 0.0012(9)
C148 0.042(2) 0.0274(17) 0.0276(17) 0.0044(14) 0.0130(15) -0.0001(15)
O149 0.032(9) 0.036(9) 0.040(10) 0.026(8) 0.017(8) 0.019(7)
C150 0.041(2) 0.036(2) 0.064(3) 0.008(2) 0.011(2) 0.0020(18)
O151 0.0289(18) 0.0312(17) 0.051(2) -0.0002(17) 0.0150(16) 0.0076(13)

loop_
_atom_type_symbol
_atom_type_scat_dispersion_real
_atom_type_scat_dispersion_imag
_atom_type_scat_Cromer_Mann_a1
_atom_type_scat_Cromer_Mann_b1
_atom_type_scat_Cromer_Mann_a2
_atom_type_scat_Cromer_Mann_b2
_atom_type_scat_Cromer_Mann_a3
_atom_type_scat_Cromer_Mann_b3
_atom_type_scat_Cromer_Mann_a4
_atom_type_scat_Cromer_Mann_b4
_atom_type_scat_Cromer_Mann_c
_atom_type_scat_source
C 0.0033 0.0016 2.3100 20.8439 1.0200 10.2075 1.5886 0.5687 0.8650 51.6512 0.2156 'International Tables Vol C 4.2.6.8 and 6.1.1.4'
H 0.0000 0.0000 0.4930 10.5109 0.3229 26.1257 0.1402 3.1424 0.0408 57.7998 0.0030 'International Tables Vol C 4.2.6.8 and 6.1.1.4'
N 0.0061 0.0033 12.2126 0.0057 3.1322 9.8933 2.0125 28.9975 1.1663 0.5826 -11.5290 'International Tables Vol C 4.2.6.8 and 6.1.1.4'
O 0.0106 0.0060 3.0485 13.2771 2.2868 5.7011 1.5463 0.3239 0.8670 32.9089 0.2508 'International Tables Vol C 4.2.6.8 and 6.1.1.4'
Mn 0.3368 0.7283 11.2819 5.3409 7.3573 0.3432 3.0193 17.8674 2.2441 83.7543 1.0896 'International Tables Vol C 4.2.6.8 and 6.1.1.4'

loop_
_geom_angle_atom_site_label_1
_geom_angle_site_symmetry_1
_geom_angle_atom_site_label_2
_geom_angle_site_symmetry_2
_geom_angle_atom_site_label_3
_geom_angle_site_symmetry_3
_geom_angle
_geom_angle_publ_flag
Mn2 . Mn1 . O4 . 28.96(6) yes
Mn2 . Mn1 . O5 . 150.77(7) yes
O4 . Mn1 . O5 . 173.63(12) yes
Mn2 . Mn1 . N13 . 59.16(7) yes
O4 . Mn1 . N13 . 87.72(10) yes
O5 . Mn1 . N13 . 91.64(10) yes
Mn2 . Mn1 . O34 . 120.93(7) yes
O4 . Mn1 . O34 . 93.07(9) yes
O5 . Mn1 . O34 . 88.23(10) yes
N13 . Mn1 . O34 . 174.04(11) yes
Mn2 . Mn1 . O45 . 89.19(7) yes
O4 . Mn1 . O45 . 84.32(10) yes
O5 . Mn1 . O45 . 89.34(11) yes
N13 . Mn1 . O45 . 89.44(11) yes
O34 . Mn1 . O45 . 96.52(11) yes
Mn2 . Mn1 . O47 . 88.25(8) yes
O4 . Mn1 . O47 . 96.00(11) yes
O5 . Mn1 . O47 . 90.24(12) yes
N13 . Mn1 . O47 . 84.58(11) yes
O34 . Mn1 . O47 . 89.47(11) yes
O45 . Mn1 . O47 . 173.98(11) yes
Mn1 . Mn2 . O4 . 29.00(6) yes
Mn1 . Mn2 . O14 . 62.73(7) yes
O4 . Mn2 . O14 . 90.94(9) yes
Mn1 . Mn2 . O15 . 151.20(7) yes
O4 . Mn2 . O15 . 171.49(11) yes
O14 . Mn2 . O15 . 88.50(10) yes
Mn1 . Mn2 . N23 . 118.37(7) yes
O4 . Mn2 . N23 . 89.46(10) yes
O14 . Mn2 . N23 . 162.82(11) yes
O15 . Mn2 . N23 . 88.58(10) yes
Mn1 . Mn2 . O43 . 93.43(6) yes
O4 . Mn2 . O43 . 92.50(10) yes
O14 . Mn2 . O43 . 105.43(10) yes
O15 . Mn2 . O43 . 95.84(10) yes
N23 . Mn2 . O43 . 91.71(10) yes
O24 2_555 Mn3 . O4 . 84.04(9) yes
O24 2_555 Mn3 . O24 . 79.15(9) yes
O4 . Mn3 . O24 . 89.57(9) yes
O24 2_555 Mn3 . O25 . 91.81(10) yes
O4 . Mn3 . O25 . 175.55(11) yes
O24 . Mn3 . O25 . 88.08(10) yes
O24 2_555 Mn3 . N33 . 84.56(10) yes
O4 . Mn3 . N33 . 90.24(10) yes
O24 . Mn3 . N33 . 163.65(11) yes
O25 . Mn3 . N33 . 90.95(10) yes
O24 2_555 Mn3 . O44 . 170.58(9) yes
O4 . Mn3 . O44 . 90.06(9) yes
O24 . Mn3 . O44 . 93.51(10) yes
O25 . Mn3 . O44 . 93.85(10) yes
N33 . Mn3 . O44 . 102.84(11) yes
Mn3 . O4 . Mn1 . 119.37(11) yes
Mn3 . O4 . Mn2 . 115.71(11) yes
Mn1 . O4 . Mn2 . 122.04(11) yes
Mn1 . O5 . C6 . 128.8(2) yes
O5 . C6 . C7 . 117.7(3) yes
O5 . C6 . C11 . 122.9(3) yes
C7 . C6 . C11 . 119.3(3) yes
C6 . C7 . C8 . 120.1(3) yes
C6 . C7 . H71 . 119.8 no
C8 . C7 . H71 . 120.1 no
C7 . C8 . C9 . 121.3(3) yes
C7 . C8 . H81 . 119.7 no
C9 . C8 . H81 . 119.0 no
C8 . C9 . C10 . 118.9(3) yes
C8 . C9 . H91 . 121.1 no
C10 . C9 . H91 . 120.0 no
C9 . C10 . C11 . 121.6(3) yes
C9 . C10 . H101 . 120.1 no
C11 . C10 . H101 . 118.3 no
C6 . C11 . C10 . 118.8(3) yes
C6 . C11 . C12 . 123.6(3) yes
C10 . C11 . C12 . 117.5(3) yes
C11 . C12 . N13 . 124.2(3) yes
C11 . C12 . H121 . 117.6 no
N13 . C12 . H121 . 118.1 no
Mn1 . N13 . C12 . 125.8(2) yes
Mn1 . N13 . O14 . 119.04(17) yes
C12 . N13 . O14 . 115.1(2) yes
N13 . O14 . Mn2 . 118.47(17) yes
Mn2 . O15 . C16 . 130.2(2) yes
O15 . C16 . C17 . 118.6(3) yes
O15 . C16 . C21 . 123.9(3) yes
C17 . C16 . C21 . 117.5(3) yes
C16 . C17 . C18 . 121.2(3) yes
C16 . C17 . H171 . 118.8 no
C18 . C17 . H171 . 120.0 no
C17 . C18 . C19 . 121.2(3) yes
C17 . C18 . H181 . 119.3 no
C19 . C18 . H181 . 119.5 no
C18 . C19 . C20 . 118.9(3) yes
C18 . C19 . H191 . 120.6 no
C20 . C19 . H191 . 120.6 no
C19 . C20 . C21 . 121.1(3) yes
C19 . C20 . H201 . 119.7 no
C21 . C20 . H201 . 119.1 no
C16 . C21 . C20 . 120.1(3) yes
C16 . C21 . C22 . 121.8(3) yes
C20 . C21 . C22 . 118.1(3) yes
C21 . C22 . N23 . 123.6(3) yes
C21 . C22 . H221 . 118.6 no
N23 . C22 . H221 . 117.8 no
Mn2 . N23 . C22 . 128.3(2) yes
Mn2 . N23 . O24 . 116.67(18) yes
C22 . N23 . O24 . 115.0(2) yes
Mn3 2_555 O24 . N23 . 114.59(18) yes
Mn3 2_555 O24 . Mn3 . 100.85(9) yes
N23 . O24 . Mn3 . 112.54(16) yes
Mn3 . O25 . C26 . 129.6(2) yes
O25 . C26 . C27 . 119.2(3) yes
O25 . C26 . C31 . 122.7(3) yes
C27 . C26 . C31 . 118.1(3) yes
C26 . C27 . C28 . 121.7(3) yes
C26 . C27 . H271 . 118.8 no
C28 . C27 . H271 . 119.5 no
C27 . C28 . C29 . 120.3(3) yes
C27 . C28 . H281 . 119.3 no
C29 . C28 . H281 . 120.4 no
C28 . C29 . C30 . 119.0(4) yes
C28 . C29 . H291 . 120.9 no
C30 . C29 . H291 . 120.1 no
C29 . C30 . C31 . 121.9(4) yes
C29 . C30 . H301 . 119.1 no
C31 . C30 . H301 . 119.0 no
C26 . C31 . C30 . 119.0(3) yes
C26 . C31 . C32 . 123.1(3) yes
C30 . C31 . C32 . 117.9(3) yes
C31 . C32 . N33 . 124.6(3) yes
C31 . C32 . H321 . 118.9 no
N33 . C32 . H321 . 116.5 no
Mn3 . N33 . C32 . 126.5(2) yes
Mn3 . N33 . O34 . 118.08(19) yes
C32 . N33 . O34 . 115.0(3) yes
N33 . O34 . Mn1 . 117.47(18) yes
C36 . C35 . C40 . 108.9(3) yes
C36 . C35 . C41 . 110.9(3) yes
C40 . C35 . C41 . 110.2(3) yes
C36 . C35 . C42 . 111.9(3) yes
C40 . C35 . C42 . 108.9(3) yes
C41 . C35 . C42 . 105.9(3) yes
C35 . C36 . C37 . 112.2(3) yes
C35 . C36 . H361 . 107.3 no
C37 . C36 . H361 . 108.9 no
C35 . C36 . H362 . 110.4 no
C37 . C36 . H362 . 108.5 no
H361 . C36 . H362 . 109.6 no
C36 . C37 . C38 . 112.1(3) yes
C36 . C37 . H371 . 108.9 no
C38 . C37 . H371 . 110.0 no
C36 . C37 . H372 . 108.7 no
C38 . C37 . H372 . 108.6 no
H371 . C37 . H372 . 108.5 no
C37 . C38 . C39 . 111.7(3) yes
C37 . C38 . H381 . 108.4 no
C39 . C38 . H381 . 109.3 no
C37 . C38 . H382 . 108.8 no
C39 . C38 . H382 . 109.3 no
H381 . C38 . H382 . 109.4 no
C38 . C39 . C40 . 111.3(4) yes
C38 . C39 . H391 . 110.0 no
C40 . C39 . H391 . 108.5 no
C38 . C39 . H392 . 108.1 no
C40 . C39 . H392 . 109.8 no
H391 . C39 . H392 . 109.0 no
C35 . C40 . C39 . 111.8(3) yes
C35 . C40 . H402 . 108.7 no
C39 . C40 . H402 . 108.8 no
C35 . C40 . H401 . 109.8 no
C39 . C40 . H401 . 108.7 no
H402 . C40 . H401 . 109.2 no
C35 . C41 . H412 . 109.1 no
C35 . C41 . H413 . 110.9 no
H412 . C41 . H413 . 108.8 no
C35 . C41 . H411 . 109.7 no
H412 . C41 . H411 . 108.4 no
H413 . C41 . H411 . 110.0 no
C35 . C42 . O43 . 117.8(3) yes
C35 . C42 . O44 . 116.8(3) yes
O43 . C42 . O44 . 125.3(3) yes
Mn2 . O43 . C42 . 123.0(2) yes
Mn3 . O44 . C42 . 135.1(2) yes
Mn1 . O45 . C46 . 132.4(3) yes
Mn1 . O45 . H451 . 112.0 no
C46 . O45 . H451 . 114.0 no
O45 . C46 . H463 . 110.1 no
O45 . C46 . H461 . 110.4 no
H463 . C46 . H461 . 106.6 no
O45 . C46 . H462 . 110.8 no
H463 . C46 . H462 . 108.4 no
H461 . C46 . H462 . 110.5 no
Mn1 . O47 . C48 . 124.9(3) yes
Mn1 . O47 . H471 . 120.2 no
C48 . O47 . H471 . 113.0 no
O47 . C48 . H481 . 108.2 no
O47 . C48 . H482 . 112.2 no
H481 . C48 . H482 . 107.7 no
O47 . C48 . H483 . 109.0 no
H481 . C48 . H483 . 109.2 no
H482 . C48 . H483 . 110.5 no
C50 . O49 . H491 . 106.7 no
O49 . C50 . H502 . 110.8 no
O49 . C50 . H503 . 109.5 no
H502 . C50 . H503 . 108.3 no
O49 . C50 . H501 . 110.0 no
H502 . C50 . H501 . 110.1 no
H503 . C50 . H501 . 108.1 no
Mn103 . Mn101 . O104 . 30.05(6) yes
Mn103 . Mn101 . O105 . 149.80(7) yes
O104 . Mn101 . O105 . 171.40(10) yes
Mn103 . Mn101 . N113 . 118.15(7) yes
O104 . Mn101 . N113 . 88.60(9) yes
O105 . Mn101 . N113 . 91.93(10) yes
Mn103 . Mn101 . O134 . 62.10(6) yes
O104 . Mn101 . O134 . 92.03(9) yes
O105 . Mn101 . O134 . 88.23(9) yes
N113 . Mn101 . O134 . 174.72(10) yes
Mn103 . Mn101 . O145 . 88.51(8) yes
O104 . Mn101 . O145 . 92.08(10) yes
O105 . Mn101 . O145 . 96.52(11) yes
N113 . Mn101 . O145 . 86.57(10) yes
O134 . Mn101 . O145 . 88.17(9) yes
Mn103 . Mn101 . O147 . 90.77(6) yes
O104 . Mn101 . O147 . 81.96(8) yes
O105 . Mn101 . O147 . 89.54(10) yes
N113 . Mn101 . O147 . 84.21(9) yes
O134 . Mn101 . O147 . 101.08(9) yes
O145 . Mn101 . O147 . 169.12(9) yes
Mn103 . Mn102 . O104 . 32.32(6) yes
Mn103 . Mn102 . O114 . 122.86(6) yes
O104 . Mn102 . O114 . 91.66(9) yes
Mn103 . Mn102 . O115 . 150.68(7) yes
O104 . Mn102 . O115 . 164.65(10) yes
O114 . Mn102 . O115 . 85.88(9) yes
Mn103 . Mn102 . N123 . 60.90(7) yes
O104 . Mn102 . N123 . 88.08(9) yes
O114 . Mn102 . N123 . 163.18(10) yes
O115 . Mn102 . N123 . 89.93(9) yes
Mn103 . Mn102 . O143 . 81.23(6) yes
O104 . Mn102 . O143 . 97.90(9) yes
O114 . Mn102 . O143 . 105.88(9) yes
O115 . Mn102 . O143 . 97.35(9) yes
N123 . Mn102 . O143 . 90.81(9) yes
O124 2_666 Mn103 . Mn102 . 103.97(5) yes
O124 2_666 Mn103 . Mn101 . 81.63(5) yes
Mn102 . Mn103 . Mn101 . 61.050(13) yes
O124 2_666 Mn103 . Mn103 2_666 36.05(5) yes
Mn102 . Mn103 . Mn103 2_666 85.338(18) yes
Mn101 . Mn103 . Mn103 2_666 99.11(2) yes
O124 2_666 Mn103 . O104 . 87.69(8) yes
Mn102 . Mn103 . O104 . 31.85(6) yes
Mn101 . Mn103 . O104 . 30.11(6) yes
Mn103 2_666 Mn103 . O104 . 87.34(6) yes
O124 2_666 Mn103 . O124 . 80.19(8) yes
Mn102 . Mn103 . O124 . 65.05(6) yes
Mn101 . Mn103 . O124 . 115.94(6) yes
Mn103 2_666 Mn103 . O124 . 44.14(6) yes
O104 . Mn103 . O124 . 88.29(8) yes
O124 2_666 Mn103 . O125 . 90.97(8) yes
Mn102 . Mn103 . O125 . 151.75(7) yes
Mn101 . Mn103 . O125 . 146.26(6) yes
Mn103 2_666 Mn103 . O125 . 93.57(6) yes
O104 . Mn103 . O125 . 176.34(9) yes
O124 2_666 Mn103 . N133 . 86.32(9) yes
Mn102 . Mn103 . N133 . 115.49(7) yes
Mn101 . Mn103 . N133 . 57.92(7) yes
Mn103 2_666 Mn103 . N133 . 122.30(7) yes
O104 . Mn103 . N133 . 87.60(9) yes
O124 2_666 Mn103 . O144 . 171.63(8) yes
Mn102 . Mn103 . O144 . 73.28(6) yes
Mn101 . Mn103 . O144 . 103.34(6) yes
Mn103 2_666 Mn103 . O144 . 135.66(7) yes
O104 . Mn103 . O144 . 93.36(9) yes
O124 . Mn103 . O125 . 94.84(8) yes
O124 . Mn103 . N133 . 166.05(10) yes
O125 . Mn103 . N133 . 88.91(9) yes
O124 . Mn103 . O144 . 91.53(9) yes
O125 . Mn103 . O144 . 88.47(9) yes
N133 . Mn103 . O144 . 102.01(10) yes
Mn101 . O104 . Mn103 . 119.84(10) yes
Mn101 . O104 . Mn102 . 121.50(11) yes
Mn103 . O104 . Mn102 . 115.82(10) yes
Mn101 . O105 . C106 . 129.5(2) yes
O105 . C106 . C107 . 118.3(3) yes
O105 . C106 . C111 . 123.4(3) yes
C107 . C106 . C111 . 118.3(3) yes
C106 . C107 . C108 . 121.1(3) yes
C106 . C107 . H1071 . 119.0 no
C108 . C107 . H1071 . 119.9 no
C107 . C108 . C109 . 120.5(3) yes
C107 . C108 . H1081 . 119.5 no
C109 . C108 . H1081 . 119.9 no
C108 . C109 . C110 . 119.3(3) yes
C108 . C109 . H1091 . 121.0 no
C110 . C109 . H1091 . 119.7 no
C109 . C110 . C111 . 121.6(3) yes
C109 . C110 . H1101 . 119.3 no
C111 . C110 . H1101 . 119.1 no
C106 . C111 . C110 . 119.2(3) yes
C106 . C111 . C112 . 123.4(3) yes
C110 . C111 . C112 . 117.4(3) yes
C111 . C112 . N113 . 123.5(3) yes
C111 . C112 . H1121 . 118.6 no
N113 . C112 . H1121 . 117.9 no
Mn101 . N113 . C112 . 126.9(2) yes
Mn101 . N113 . O114 . 117.85(18) yes
C112 . N113 . O114 . 115.3(2) yes
N113 . O114 . Mn102 . 118.60(17) yes
Mn102 . O115 . C116 . 130.4(2) yes
O115 . C116 . C117 . 118.7(3) yes
O115 . C116 . C121 . 123.0(3) yes
C117 . C116 . C121 . 118.3(3) yes
C116 . C117 . C118 . 121.3(3) yes
C116 . C117 . H1171 . 119.0 no
C118 . C117 . H1171 . 119.7 no
C117 . C118 . C119 . 120.6(3) yes
C117 . C118 . H1181 . 119.9 no
C119 . C118 . H1181 . 119.5 no
C118 . C119 . C120 . 119.4(3) yes
C118 . C119 . H1191 . 120.4 no
C120 . C119 . H1191 . 120.2 no
C119 . C120 . C121 . 121.5(3) yes
C119 . C120 . H1201 . 119.3 no
C121 . C120 . H1201 . 119.2 no
C116 . C121 . C120 . 118.9(3) yes
C116 . C121 . C122 . 122.6(3) yes
C120 . C121 . C122 . 118.4(3) yes
C121 . C122 . N123 . 124.3(3) yes
C121 . C122 . H1221 . 118.4 no
N123 . C122 . H1221 . 117.2 no
Mn102 . N123 . C122 . 126.2(2) yes
Mn102 . N123 . O124 . 118.01(16) yes
C122 . N123 . O124 . 115.7(2) yes
Mn103 2_666 O124 . N123 . 117.49(15) yes
Mn103 2_666 O124 . Mn103 . 99.81(8) yes
N123 . O124 . Mn103 . 111.94(15) yes
Mn103 . O125 . C126 . 120.99(18) yes
O125 . C126 . C127 . 119.5(3) yes
O125 . C126 . C131 . 122.3(3) yes
C127 . C126 . C131 . 118.2(3) yes
C126 . C127 . C128 . 120.6(3) yes
C126 . C127 . H1271 . 119.3 no
C128 . C127 . H1271 . 120.0 no
C127 . C128 . C129 . 121.5(3) yes
C127 . C128 . H1281 . 118.2 no
C129 . C128 . H1281 . 120.3 no
C128 . C129 . C130 . 118.9(3) yes
C128 . C129 . H1291 . 120.5 no
C130 . C129 . H1291 . 120.5 no
C129 . C130 . C131 . 120.8(3) yes
C129 . C130 . H1301 . 119.8 no
C131 . C130 . H1301 . 119.5 no
C126 . C131 . C130 . 119.9(3) yes
C126 . C131 . C132 . 122.5(3) yes
C130 . C131 . C132 . 117.5(3) yes
C131 . C132 . N133 . 122.3(3) yes
C131 . C132 . H1321 . 119.1 no
N133 . C132 . H1321 . 118.6 no
Mn103 . N133 . C132 . 125.4(2) yes
Mn103 . N133 . O134 . 117.26(17) yes
C132 . N133 . O134 . 117.3(2) yes
N133 . O134 . Mn101 . 113.12(16) yes
C136 . C135 . C140 . 109.9(3) yes
C136 . C135 . C141 . 111.0(3) yes
C140 . C135 . C141 . 109.4(3) yes
C136 . C135 . C142 . 110.1(3) yes
C140 . C135 . C142 . 111.3(3) yes
C141 . C135 . C142 . 105.0(3) yes
C135 . C136 . C137 . 112.3(3) yes
C135 . C136 . H1362 . 108.0 no
C137 . C136 . H1362 . 107.5 no
C135 . C136 . H1361 . 109.0 no
C137 . C136 . H1361 . 110.3 no
H1362 . C136 . H1361 . 109.7 no
C136 . C137 . C138 . 111.6(3) yes
C136 . C137 . H1371 . 108.4 no
C138 . C137 . H1371 . 109.2 no
C136 . C137 . H1372 . 107.3 no
C138 . C137 . H1372 . 109.8 no
H1371 . C137 . H1372 . 110.7 no
C137 . C138 . C139 . 110.1(3) yes
C137 . C138 . H1382 . 107.5 no
C139 . C138 . H1382 . 108.9 no
C137 . C138 . H1381 . 110.4 no
C139 . C138 . H1381 . 110.2 no
H1382 . C138 . H1381 . 109.8 no
C138 . C139 . C140 . 111.3(3) yes
C138 . C139 . H1391 . 110.1 no
C140 . C139 . H1391 . 108.5 no
C138 . C139 . H1392 . 109.3 no
C140 . C139 . H1392 . 109.4 no
H1391 . C139 . H1392 . 108.3 no
C135 . C140 . C139 . 113.5(3) yes
C135 . C140 . H1401 . 107.5 no
C139 . C140 . H1401 . 107.6 no
C135 . C140 . H1402 . 108.7 no
C139 . C140 . H1402 . 111.0 no
H1401 . C140 . H1402 . 108.3 no
C135 . C141 . H1413 . 110.8 no
C135 . C141 . H1411 . 110.3 no
H1413 . C141 . H1411 . 108.5 no
C135 . C141 . H1412 . 110.1 no
H1413 . C141 . H1412 . 108.4 no
H1411 . C141 . H1412 . 108.6 no
C135 . C142 . O143 . 117.0(3) yes
C135 . C142 . O144 . 118.1(3) yes
O143 . C142 . O144 . 124.8(3) yes
Mn102 . O143 . C142 . 123.2(2) yes
Mn103 . O144 . C142 . 135.5(2) yes
Mn101 . O145 . C146 . 127.7(3) yes
Mn101 . O145 . H1451 . 119.0 no
C146 . O145 . H1451 . 106.0 no
O145 . C146 . H1463 . 109.4 no
O145 . C146 . H1462 . 112.5 no
H1463 . C146 . H1462 . 109.0 no
O145 . C146 . H1461 . 110.2 no
H1463 . C146 . H1461 . 106.8 no
H1462 . C146 . H1461 . 108.8 no
Mn101 . O147 . C148 . 126.9(2) yes
Mn101 . O147 . H1471 . 113.0 no
C148 . O147 . H1471 . 107.9 no
O147 . C148 . H1483 . 109.7 no
O147 . C148 . H1481 . 111.3 no
H1483 . C148 . H1481 . 108.9 no
O147 . C148 . H1482 . 111.1 no
H1483 . C148 . H1482 . 107.9 no
H1481 . C148 . H1482 . 107.9 no
C150 . O149 . H1491 . 84.3 no
O149 . C150 . H1503 . 109.6 no
O149 . C150 . H1502 . 109.8 no
H1503 . C150 . H1502 . 109.4 no
O149 . C150 . H1506 . 109.4 no
H1503 . C150 . H1506 . 109.4 no
H1502 . C150 . H1506 . 109.3 no
O151 . C150 . H1501 . 109.7 no
O151 . C150 . H1505 . 109.4 no
H1501 . C150 . H1505 . 109.1 no
O151 . C150 . H1504 . 110.3 no
H1501 . C150 . H1504 . 109.4 no
H1505 . C150 . H1504 . 108.8 no
C150 . O151 . H1511 . 97.7 no

loop_
_geom_bond_atom_site_label_1
_geom_bond_site_symmetry_1
_geom_bond_atom_site_label_2
_geom_bond_site_symmetry_2
_geom_bond_distance
_geom_bond_publ_flag
Mn1 . Mn2 . 3.2684(7) yes
Mn1 . O4 . 1.869(2) yes
Mn1 . O5 . 1.853(2) yes
Mn1 . N13 . 2.004(2) yes
Mn1 . O34 . 1.918(2) yes
Mn1 . O45 . 2.266(3) yes
Mn1 . O47 . 2.269(3) yes
Mn2 . O4 . 1.867(2) yes
Mn2 . O14 . 1.895(2) yes
Mn2 . O15 . 1.858(2) yes
Mn2 . N23 . 2.014(3) yes
Mn2 . O43 . 2.127(2) yes
Mn3 . O24 2_555 2.352(2) yes
Mn3 . O4 . 1.877(2) yes
Mn3 . O24 . 1.948(2) yes
Mn3 . O25 . 1.876(2) yes
Mn3 . N33 . 2.000(3) yes
Mn3 . O44 . 2.116(2) yes
O5 . C6 . 1.331(4) yes
C6 . C7 . 1.404(4) yes
C6 . C11 . 1.404(4) yes
C7 . C8 . 1.380(5) yes
C7 . H71 . 0.928 no
C8 . C9 . 1.385(5) yes
C8 . H81 . 0.932 no
C9 . C10 . 1.379(5) yes
C9 . H91 . 0.922 no
C10 . C11 . 1.402(4) yes
C10 . H101 . 0.923 no
C11 . C12 . 1.441(4) yes
C12 . N13 . 1.285(4) yes
C12 . H121 . 0.914 no
N13 . O14 . 1.378(3) yes
O15 . C16 . 1.327(4) yes
C16 . C17 . 1.403(4) yes
C16 . C21 . 1.412(4) yes
C17 . C18 . 1.378(5) yes
C17 . H171 . 0.919 no
C18 . C19 . 1.393(5) yes
C18 . H181 . 0.919 no
C19 . C20 . 1.368(4) yes
C19 . H191 . 0.925 no
C20 . C21 . 1.412(4) yes
C20 . H201 . 0.923 no
C21 . C22 . 1.434(4) yes
C22 . N23 . 1.288(4) yes
C22 . H221 . 0.933 no
N23 . O24 . 1.380(3) yes
O25 . C26 . 1.331(4) yes
C26 . C27 . 1.394(4) yes
C26 . C31 . 1.414(4) yes
C27 . C28 . 1.377(5) yes
C27 . H271 . 0.921 no
C28 . C29 . 1.387(6) yes
C28 . H281 . 0.932 no
C29 . C30 . 1.372(5) yes
C29 . H291 . 0.938 no
C30 . C31 . 1.400(4) yes
C30 . H301 . 0.931 no
C31 . C32 . 1.445(4) yes
C32 . N33 . 1.289(4) yes
C32 . H321 . 0.931 no
N33 . O34 . 1.373(3) yes
C35 . C36 . 1.538(5) yes
C35 . C40 . 1.534(5) yes
C35 . C41 . 1.544(5) yes
C35 . C42 . 1.534(5) yes
C36 . C37 . 1.527(5) yes
C36 . H361 . 0.973 no
C36 . H362 . 0.979 no
C37 . C38 . 1.520(5) yes
C37 . H371 . 0.965 no
C37 . H372 . 0.972 no
C38 . C39 . 1.528(5) yes
C38 . H381 . 0.962 no
C38 . H382 . 0.966 no
C39 . C40 . 1.509(6) yes
C39 . H391 . 0.973 no
C39 . H392 . 0.971 no
C40 . H402 . 0.962 no
C40 . H401 . 0.975 no
C41 . H412 . 0.966 no
C41 . H413 . 0.965 no
C41 . H411 . 0.969 no
C42 . O43 . 1.276(4) yes
C42 . O44 . 1.251(4) yes
O45 . C46 . 1.396(5) yes
O45 . H451 . 0.799 no
C46 . H463 . 0.975 no
C46 . H461 . 0.962 no
C46 . H462 . 0.962 no
O47 . C48 . 1.399(5) yes
O47 . H471 . 0.814 no
C48 . H481 . 0.980 no
C48 . H482 . 0.975 no
C48 . H483 . 0.975 no
O49 . C50 . 1.438(4) yes
O49 . H491 . 0.819 no
C50 . H502 . 0.958 no
C50 . H503 . 0.966 no
C50 . H501 . 0.967 no
Mn101 . Mn103 . 3.2475(6) yes
Mn101 . O104 . 1.878(2) yes
Mn101 . O105 . 1.851(2) yes
Mn101 . N113 . 1.993(3) yes
Mn101 . O134 . 1.918(2) yes
Mn101 . O145 . 2.248(2) yes
Mn101 . O147 . 2.318(2) yes
Mn102 . Mn103 . 3.1560(6) yes
Mn102 . O104 . 1.850(2) yes
Mn102 . O114 . 1.910(2) yes
Mn102 . O115 . 1.863(2) yes
Mn102 . N123 . 2.017(2) yes
Mn102 . O143 . 2.099(2) yes
Mn103 . O124 2_666 2.333(2) yes
Mn103 . Mn103 2_666 3.3014(8) yes
Mn103 . O104 . 1.875(2) yes
Mn103 . O124 . 1.9717(19) yes
Mn103 . O125 . 1.891(2) yes
Mn103 . N133 . 1.997(2) yes
Mn103 . O144 . 2.106(2) yes
O105 . C106 . 1.330(4) yes
C106 . C107 . 1.405(4) yes
C106 . C111 . 1.416(4) yes
C107 . C108 . 1.387(4) yes
C107 . H1071 . 0.928 no
C108 . C109 . 1.384(5) yes
C108 . H1081 . 0.926 no
C109 . C110 . 1.379(4) yes
C109 . H1091 . 0.920 no
C110 . C111 . 1.400(4) yes
C110 . H1101 . 0.923 no
C111 . C112 . 1.448(4) yes
C112 . N113 . 1.295(4) yes
C112 . H1121 . 0.936 no
N113 . O114 . 1.382(3) yes
O115 . C116 . 1.323(3) yes
C116 . C117 . 1.407(4) yes
C116 . C121 . 1.414(4) yes
C117 . C118 . 1.372(5) yes
C117 . H1171 . 0.917 no
C118 . C119 . 1.389(5) yes
C118 . H1181 . 0.922 no
C119 . C120 . 1.373(5) yes
C119 . H1191 . 0.925 no
C120 . C121 . 1.407(4) yes
C120 . H1201 . 0.934 no
C121 . C122 . 1.448(4) yes
C122 . N123 . 1.287(3) yes
C122 . H1221 . 0.920 no
N123 . O124 . 1.383(3) yes
O125 . C126 . 1.342(3) yes
C126 . C127 . 1.398(4) yes
C126 . C131 . 1.416(4) yes
C127 . C128 . 1.387(4) yes
C127 . H1271 . 0.921 no
C128 . C129 . 1.387(5) yes
C128 . H1281 . 0.927 no
C129 . C130 . 1.381(5) yes
C129 . H1291 . 0.918 no
C130 . C131 . 1.410(4) yes
C130 . H1301 . 0.922 no
C131 . C132 . 1.446(4) yes
C132 . N133 . 1.283(4) yes
C132 . H1321 . 0.910 no
N133 . O134 . 1.376(3) yes
C135 . C136 . 1.537(5) yes
C135 . C140 . 1.535(5) yes
C135 . C141 . 1.543(5) yes
C135 . C142 . 1.546(4) yes
C136 . C137 . 1.511(5) yes
C136 . H1362 . 0.981 no
C136 . H1361 . 0.980 no
C137 . C138 . 1.527(5) yes
C137 . H1371 . 0.993 no
C137 . H1372 . 0.981 no
C138 . C139 . 1.533(5) yes
C138 . H1382 . 0.983 no
C138 . H1381 . 0.986 no
C139 . C140 . 1.523(5) yes
C139 . H1391 . 0.979 no
C139 . H1392 . 0.981 no
C140 . H1401 . 0.977 no
C140 . H1402 . 0.980 no
C141 . H1413 . 0.980 no
C141 . H1411 . 0.968 no
C141 . H1412 . 0.978 no
C142 . O143 . 1.277(4) yes
C142 . O144 . 1.254(4) yes
O145 . C146 . 1.398(4) yes
O145 . H1451 . 0.813 no
C146 . H1463 . 0.958 no
C146 . H1462 . 0.965 no
C146 . H1461 . 0.954 no
O147 . C148 . 1.412(4) yes
O147 . H1471 . 0.795 no
C148 . H1483 . 0.953 no
C148 . H1481 . 0.957 no
C148 . H1482 . 0.948 no
O149 . C150 . 1.322(16) yes
O149 . H1491 . 0.817 no
C150 . H1503 . 0.960 no
C150 . H1502 . 0.961 no
C150 . H1506 . 0.959 no
C150 . O151 . 1.412(5) yes
C150 . H1501 . 0.956 no
C150 . H1505 . 0.962 no
C150 . H1504 . 0.956 no
O151 . H1511 . 0.801 no
